data_2213457
loop_
_publ_author_name
'Zinczuk, Juan'
'Ruveda, Edmundo A.'
'Lalancette, Roger A.'
'Thompson, Hugh W.'

_publ_section_title
;
 (--)-Metasantonic acid: alteration of the hydrogen-bonding mode in a
 diastereomer of santonic acid
;
_journal_coeditor_code LH2356
_journal_issue 5
_journal_name_full 'Acta Crystallographica Section E'
_journal_page_first o2370
_journal_page_last o2372
_journal_paper_doi 10.1107/S1600536807015309
_journal_volume 63
_journal_year 2007
_chemical_formula_iupac 'C15 H20 O4'
_chemical_formula_moiety 'C15 H20 O4'
_chemical_formula_sum 'C15 H20 O4'
_chemical_formula_weight 264.31
_chemical_melting_point 442
_chemical_name_common '(-)metasantonic acid'
_chemical_name_systematic
;
(-)-(1R,3aS,4R,5S,7aS,9R)-octahydro-\a,3a,
5-trimethyl-6,8-dioxo-1,4-methano-1H-indene-1-acetic acid
;
_space_group_IT_number 19
_symmetry_cell_setting orthorhombic
_symmetry_space_group_name_Hall 'P 2ac 2ab'
_symmetry_space_group_name_H-M 'P 21 21 21'
_atom_sites_solution_hydrogens geom
_atom_sites_solution_primary direct
_atom_sites_solution_secondary difmap
_audit_creation_method SHELXL-97
_cell_angle_alpha 90.00
_cell_angle_beta 90.00
_cell_angle_gamma 90.00
_cell_formula_units_Z 4
_cell_length_a 9.4191(2)
_cell_length_b 11.7706(2)
_cell_length_c 12.2382(2)
_cell_measurement_reflns_used 5501
_cell_measurement_temperature 100(2)
_cell_measurement_theta_max 65.02
_cell_measurement_theta_min 5.21
_cell_volume 1356.83(4)
_computing_cell_refinement APEX2
_computing_data_collection 'APEX2 (Bruker, 2006)'
_computing_data_reduction 'SAINT (Bruker, 2005)'
_computing_molecular_graphics 'SHELXTL (Sheldrick, 2004)'
_computing_publication_material SHELXTL
_computing_structure_refinement 'SHELXL97 (Sheldrick, 1997)'
_computing_structure_solution 'SHELXS97 (Sheldrick, 1997)'
_diffrn_ambient_temperature 100(2)
_diffrn_measured_fraction_theta_full 0.988
_diffrn_measured_fraction_theta_max 0.988
_diffrn_measurement_device_type 'Bruker SMART CCD APEXII area-detector'
_diffrn_measurement_method '\f and \w'
_diffrn_radiation_monochromator graphite
_diffrn_radiation_source 'fine-focus sealed tube'
_diffrn_radiation_type CuK\a
_diffrn_radiation_wavelength 1.54178
_diffrn_reflns_av_R_equivalents 0.019
_diffrn_reflns_av_sigmaI/netI 0.019
_diffrn_reflns_limit_h_max 9
_diffrn_reflns_limit_h_min -10
_diffrn_reflns_limit_k_max 13
_diffrn_reflns_limit_k_min -13
_diffrn_reflns_limit_l_max 12
_diffrn_reflns_limit_l_min -14
_diffrn_reflns_number 5501
_diffrn_reflns_theta_full 65.02
_diffrn_reflns_theta_max 65.02
_diffrn_reflns_theta_min 5.21
_diffrn_standards_decay_% 0
_diffrn_standards_number 0
_exptl_absorpt_coefficient_mu 0.760
_exptl_absorpt_correction_T_max 0.871
_exptl_absorpt_correction_T_min 0.801
_exptl_absorpt_correction_type multi-scan
_exptl_absorpt_process_details '(SADABS; Sheldrick, 2001)'
_exptl_crystal_colour colourless
_exptl_crystal_density_diffrn 1.294
_exptl_crystal_density_method 'not measured'
_exptl_crystal_description block
_exptl_crystal_F_000 568
_exptl_crystal_size_max 0.48
_exptl_crystal_size_mid 0.34
_exptl_crystal_size_min 0.20
_refine_diff_density_max 0.22
_refine_diff_density_min -0.17
_refine_ls_abs_structure_details 'Flack (1983), 760 Friedel pairs'
_refine_ls_abs_structure_Flack 0.03(17)
_refine_ls_extinction_coef 0.0126(7)
_refine_ls_extinction_expression Fc^*^=kFc[1+0.001xFc^2^\l^3^/sin(2\q)]^-1/4^
_refine_ls_extinction_method SHELXL97
_refine_ls_goodness_of_fit_ref 1.07
_refine_ls_hydrogen_treatment mixed
_refine_ls_matrix_type full
_refine_ls_number_parameters 179
_refine_ls_number_reflns 2087
_refine_ls_number_restraints 0
_refine_ls_restrained_S_all 1.07
_refine_ls_R_factor_all 0.027
_refine_ls_R_factor_gt 0.027
_refine_ls_shift/su_max 0.00
_refine_ls_shift/su_mean 0.00
_refine_ls_structure_factor_coef Fsqd
_refine_ls_weighting_details 'calc w=1/[\s^2^(Fo^2^)+(0.0366P)^2^+0.3873P] where P=(Fo^2^+2Fc^2^)/3'
_refine_ls_weighting_scheme calc
_refine_ls_wR_factor_gt 0.070
_refine_ls_wR_factor_ref 0.070
_reflns_number_gt 2083
_reflns_number_total 2087
_reflns_threshold_expression I>2\s(I)
_cod_data_source_file lh2356.cif
_cod_data_source_block I
_cod_depositor_comments
;
The following automatic conversions were performed:
'_geom_bond_publ_flag' value 'Y' changed to 'y' according to
'/home/saulius/struct/CIF-dictionaries/cif_core.dic' dictionary named
'cif_core.dic' version 2.4.1 from 2010-06-29 (2
times).

'_geom_angle_publ_flag' value 'Y' changed to 'y' according to
'/home/saulius/struct/CIF-dictionaries/cif_core.dic' dictionary named
'cif_core.dic' version 2.4.1 from 2010-06-29 (2 times).

Automatic conversion script
Id: cif_fix_enum 1527 2010-12-29 10:47:43Z saulius 

The following automatic conversions were performed:

'_geom_bond_publ_flag' value 'Y' changed to 'y' according to
/home/saulius/struct/CIF-dictionaries/cif_core.dic dictionary named
'cif_core.dic' version 2.4.1 from 2010-06-29 (2
times).

'_geom_angle_publ_flag' value 'Y' changed to 'y' according
to /home/saulius/struct/CIF-dictionaries/cif_core.dic dictionary
named 'cif_core.dic' version 2.4.1 from 2010-06-29 (2 times).

Automatic conversion script
Id: cif_fix_values 1715 2011-07-08 13:25:40Z adriana 
;
_cod_database_code 2213457
_cod_database_fobs_code 2213457

loop_
_symmetry_equiv_pos_as_xyz
'x, y, z'
'-x+1/2, -y, z+1/2'
'-x, y+1/2, -z+1/2'
'x+1/2, -y+1/2, -z'

loop_
_atom_site_type_symbol
_atom_site_label
_atom_site_fract_x
_atom_site_fract_y
_atom_site_fract_z
_atom_site_U_iso_or_equiv
_atom_site_adp_type
_atom_site_calc_flag
_atom_site_refinement_flags
_atom_site_occupancy
O O1 1.11127(14) 0.39877(11) 0.85526(9) 0.0370(3) Uani d . 1
C C1 0.87272(15) 0.48980(12) 0.60643(11) 0.0157(3) Uani d . 1
O O2 0.97330(11) 0.30371(8) 0.57119(8) 0.0190(2) Uani d . 1
C C2 0.84590(16) 0.53740(13) 0.48906(11) 0.0194(3) Uani d . 1
H H2A 0.8322 0.4750 0.4358 0.023 Uiso calc R 1
H H2B 0.7616 0.5876 0.4876 0.023 Uiso calc R 1
O O3 0.66381(12) 0.24693(9) 0.66649(9) 0.0266(3) Uani d . 1
C C3A 1.07250(16) 0.59518(12) 0.56894(12) 0.0190(3) Uani d . 1
C C3 0.98313(18) 0.60482(13) 0.46435(12) 0.0223(3) Uani d . 1
H H3A 1.0341 0.5715 0.4013 0.027 Uiso calc R 1
H H3B 0.9610 0.6853 0.4480 0.027 Uiso calc R 1
O O4 0.63504(12) 0.35601(9) 0.51898(8) 0.0226(3) Uani d . 1
H H4B 0.590(2) 0.2979(18) 0.4977(17) 0.034 Uiso d . 1
C C4 1.12886(16) 0.47129(12) 0.57437(12) 0.0174(3) Uani d . 1
H H4A 1.1845 0.4502 0.5078 0.021 Uiso calc R 1
C C5 1.21274(16) 0.44792(13) 0.68177(13) 0.0215(3) Uani d . 1
H H5A 1.2888 0.5069 0.6874 0.026 Uiso calc R 1
C C6 1.11358(16) 0.46435(14) 0.77849(12) 0.0226(3) Uani d . 1
C C7A 0.95722(15) 0.58931(12) 0.65839(12) 0.0179(3) Uani d . 1
H H7AA 0.8988 0.6603 0.6580 0.021 Uiso calc R 1
C C7 1.01604(17) 0.56690(13) 0.77311(12) 0.0211(3) Uani d . 1
H H7A 1.0690 0.6348 0.7979 0.025 Uiso calc R 1
H H7B 0.9357 0.5551 0.8240 0.025 Uiso calc R 1
C C8 0.99017(16) 0.40546(12) 0.58266(10) 0.0150(3) Uani d . 1
C C9 0.74642(15) 0.44151(12) 0.67091(12) 0.0175(3) Uani d . 1
H H9A 0.7825 0.4195 0.7448 0.021 Uiso calc R 1
C C10 0.68052(15) 0.33621(12) 0.62013(12) 0.0171(3) Uani d . 1
C C11 0.62947(16) 0.53067(14) 0.68817(13) 0.0234(3) Uani d . 1
H H11A 0.5538 0.4983 0.7335 0.035 Uiso calc R 1
H H11B 0.5903 0.5533 0.6172 0.035 Uiso calc R 1
H H11C 0.6696 0.5974 0.7248 0.035 Uiso calc R 1
C C12 1.18231(17) 0.68922(13) 0.57944(14) 0.0254(4) Uani d . 1
H H12A 1.1346 0.7632 0.5782 0.038 Uiso calc R 1
H H12B 1.2494 0.6846 0.5184 0.038 Uiso calc R 1
H H12C 1.2338 0.6805 0.6485 0.038 Uiso calc R 1
C C13 1.28546(17) 0.33196(14) 0.68190(15) 0.0280(4) Uani d . 1
H H13A 1.3424 0.3239 0.7485 0.042 Uiso calc R 1
H H13B 1.3472 0.3256 0.6178 0.042 Uiso calc R 1
H H13C 1.2134 0.2720 0.6796 0.042 Uiso calc R 1

loop_
_atom_site_aniso_label
_atom_site_aniso_U_11
_atom_site_aniso_U_22
_atom_site_aniso_U_33
_atom_site_aniso_U_12
_atom_site_aniso_U_13
_atom_site_aniso_U_23
O1 0.0455(8) 0.0416(7) 0.0241(6) 0.0041(6) -0.0038(5) 0.0091(6)
C1 0.0169(7) 0.0135(7) 0.0167(7) 0.0001(6) 0.0003(6) -0.0009(6)
O2 0.0197(5) 0.0131(5) 0.0240(5) 0.0002(4) 0.0005(5) -0.0015(4)
C2 0.0204(7) 0.0186(7) 0.0192(7) 0.0031(6) -0.0015(6) 0.0041(6)
O3 0.0283(6) 0.0198(6) 0.0316(6) -0.0052(5) -0.0048(5) 0.0080(5)
C3A 0.0219(8) 0.0153(7) 0.0199(7) -0.0019(6) 0.0032(6) -0.0006(6)
C3 0.0256(8) 0.0181(7) 0.0230(7) -0.0002(6) 0.0015(6) 0.0043(6)
O4 0.0293(6) 0.0166(5) 0.0218(5) -0.0075(5) -0.0068(5) 0.0007(4)
C4 0.0174(7) 0.0162(7) 0.0186(7) -0.0015(6) 0.0016(6) -0.0022(6)
C5 0.0180(7) 0.0208(8) 0.0258(8) -0.0029(6) -0.0045(6) -0.0013(6)
C6 0.0235(8) 0.0241(8) 0.0201(7) -0.0073(7) -0.0075(6) -0.0018(7)
C7A 0.0192(8) 0.0125(7) 0.0220(7) 0.0002(6) 0.0017(6) -0.0008(6)
C7 0.0226(8) 0.0217(8) 0.0189(7) -0.0054(7) 0.0019(6) -0.0052(6)
C8 0.0188(7) 0.0157(7) 0.0105(6) 0.0008(6) -0.0012(6) 0.0008(6)
C9 0.0178(7) 0.0188(7) 0.0160(6) 0.0005(6) -0.0002(6) 0.0002(6)
C10 0.0132(7) 0.0176(8) 0.0205(7) 0.0014(6) 0.0027(6) 0.0010(6)
C11 0.0183(7) 0.0236(8) 0.0282(8) -0.0001(7) 0.0044(7) -0.0049(7)
C12 0.0264(8) 0.0192(7) 0.0307(8) -0.0064(7) 0.0069(7) -0.0013(7)
C13 0.0213(8) 0.0263(8) 0.0363(9) 0.0018(7) -0.0059(7) 0.0011(7)

loop_
_atom_type_symbol
_atom_type_description
_atom_type_scat_dispersion_real
_atom_type_scat_dispersion_imag
_atom_type_scat_source
C C 0.0181 0.0091 'International Tables Vol C Tables 4.2.6.8 and 6.1.1.4'
H H 0.0000 0.0000 'International Tables Vol C Tables 4.2.6.8 and 6.1.1.4'
O O 0.0492 0.0322 'International Tables Vol C Tables 4.2.6.8 and 6.1.1.4'

loop_
_geom_angle_atom_site_label_1
_geom_angle_atom_site_label_2
_geom_angle_atom_site_label_3
_geom_angle
_geom_angle_publ_flag
C8 C1 C9 114.94(12) ?
C8 C1 C7A 101.46(11) ?
C9 C1 C7A 117.76(12) ?
C8 C1 C2 100.17(11) ?
C9 C1 C2 118.66(12) ?
C7A C1 C2 100.89(11) ?
C3 C2 C1 103.21(12) ?
C3 C2 H2A 111.1 ?
C1 C2 H2A 111.1 ?
C3 C2 H2B 111.1 ?
C1 C2 H2B 111.1 ?
H2A C2 H2B 109.1 ?
C12 C3A C3 112.92(12) ?
C12 C3A C7A 116.82(12) ?
C3 C3A C7A 102.05(12) ?
C12 C3A C4 116.58(13) ?
C3 C3A C4 107.00(12) ?
C7A C3A C4 99.68(11) ?
C3A C3 C2 104.90(12) ?
C3A C3 H3A 110.8 ?
C2 C3 H3A 110.8 ?
C3A C3 H3B 110.8 ?
C2 C3 H3B 110.8 ?
H3A C3 H3B 108.8 ?
C10 O4 H4B 107.9(14) ?
C8 C4 C3A 100.80(11) ?
C8 C4 C5 106.80(11) ?
C3A C4 C5 112.04(12) ?
C8 C4 H4A 112.2 ?
C3A C4 H4A 112.2 ?
C5 C4 H4A 112.2 ?
C6 C5 C13 112.85(14) ?
C6 C5 C4 108.83(12) ?
C13 C5 C4 112.72(13) ?
C6 C5 H5A 107.4 ?
C13 C5 H5A 107.4 ?
C4 C5 H5A 107.4 ?
O1 C6 C7 121.82(15) ?
O1 C6 C5 122.13(15) ?
C7 C6 C5 116.05(13) ?
C7 C7A C3A 113.78(12) ?
C7 C7A C1 115.52(12) ?
C3A C7A C1 95.96(11) ?
C7 C7A H7AA 110.3 ?
C3A C7A H7AA 110.3 ?
C1 C7A H7AA 110.3 ?
C6 C7 C7A 113.29(12) ?
C6 C7 H7A 108.9 ?
C7A C7 H7A 108.9 ?
C6 C7 H7B 108.9 ?
C7A C7 H7B 108.9 ?
H7A C7 H7B 107.7 ?
O2 C8 C1 124.90(13) ?
O2 C8 C4 127.28(13) ?
C1 C8 C4 107.82(11) ?
C10 C9 C11 108.70(12) ?
C10 C9 C1 114.09(12) ?
C11 C9 C1 111.91(12) ?
C10 C9 H9A 107.3 ?
C11 C9 H9A 107.3 ?
C1 C9 H9A 107.3 ?
O3 C10 O4 123.29(14) ?
O3 C10 C9 124.92(13) y
O4 C10 C9 111.67(12) y
C9 C11 H11A 109.5 ?
C9 C11 H11B 109.5 ?
H11A C11 H11B 109.5 ?
C9 C11 H11C 109.5 ?
H11A C11 H11C 109.5 ?
H11B C11 H11C 109.5 ?
C3A C12 H12A 109.5 ?
C3A C12 H12B 109.5 ?
H12A C12 H12B 109.5 ?
C3A C12 H12C 109.5 ?
H12A C12 H12C 109.5 ?
H12B C12 H12C 109.5 ?
C5 C13 H13A 109.5 ?
C5 C13 H13B 109.5 ?
H13A C13 H13B 109.5 ?
C5 C13 H13C 109.5 ?
H13A C13 H13C 109.5 ?
H13B C13 H13C 109.5 ?

loop_
_geom_bond_atom_site_label_1
_geom_bond_atom_site_label_2
_geom_bond_distance
_geom_bond_publ_flag
O1 C6 1.216(2) ?
C1 C8 1.5146(19) ?
C1 C9 1.537(2) ?
C1 C7A 1.552(2) ?
C1 C2 1.5624(19) ?
O2 C8 1.2163(18) ?
C2 C3 1.547(2) ?
C2 H2A 0.9900 ?
C2 H2B 0.9900 ?
O3 C10 1.2047(18) y
C3A C12 1.520(2) ?
C3A C3 1.536(2) ?
C3A C7A 1.543(2) ?
C3A C4 1.553(2) ?
C3 H3A 0.9900 ?
C3 H3B 0.9900 ?
O4 C10 1.3304(18) y
O4 H4B 0.85(2) ?
C4 C8 1.522(2) ?
C4 C5 1.558(2) ?
C4 H4A 1.0000 ?
C5 C6 1.520(2) ?
C5 C13 1.527(2) ?
C5 H5A 1.0000 ?
C6 C7 1.518(2) ?
C7A C7 1.532(2) ?
C7A H7AA 1.0000 ?
C7 H7A 0.9900 ?
C7 H7B 0.9900 ?
C9 C10 1.519(2) ?
C9 C11 1.536(2) ?
C9 H9A 1.0000 ?
C11 H11A 0.9800 ?
C11 H11B 0.9800 ?
C11 H11C 0.9800 ?
C12 H12A 0.9800 ?
C12 H12B 0.9800 ?
C12 H12C 0.9800 ?
C13 H13A 0.9800 ?
C13 H13B 0.9800 ?
C13 H13C 0.9800 ?

loop_
_geom_hbond_atom_site_label_D
_geom_hbond_atom_site_label_H
_geom_hbond_atom_site_label_A
_geom_hbond_site_symmetry_A
_geom_hbond_distance_DH
_geom_hbond_distance_HA
_geom_hbond_distance_DA
_geom_hbond_angle_DHA
_geom_hbond_publ_flag
O4 H4B O2 4_456 0.85(2) 1.83(2) 2.6595(14) 166(2) yes
C12 H12B O1 2_764 0.98 2.58 3.519(2) 160 yes
C7 H7A O2 3_756 0.99 2.58 3.3780(18) 137 yes
C12 H12C O3 3_756 0.98 2.58 3.497(2) 155 yes

loop_
_cod_related_entry_id
_cod_related_entry_database
_cod_related_entry_code
1 ChemSpider 21185093
